data_1520671
loop_
_publ_author_name
'Shi, Yu-Sheng'
'Liu, Yun-Bao'
'Ma, Shuang-Gang'
'Li, Yong'
'Qu, Jing'
'Li, Li'
'Yuan, Shao-Peng'
'Hou, Qi'
'Li, Yu-Huan'
'Jiang, Jian-Dong'
'Yu, Shi-Shan'

_publ_section_title
;
 Bioactive Sesquiterpenes and Lignans from the Fruits of Xanthium
 sibiricum.
;
_journal_issue 7
_journal_name_full 'Journal of natural products'
_journal_page_first 1526
_journal_page_last 1535
_journal_paper_doi 10.1021/np500951s
_journal_volume 78
_journal_year 2015
_chemical_formula_sum 'C15 H16 O3'
_chemical_formula_weight 244.28
_chemical_name_systematic
; 
 ? 
;
_space_group_IT_number 92
_symmetry_space_group_name_Hall 'P 4abw 2nw'
_symmetry_space_group_name_H-M 'P 41 21 2'
_atom_sites_solution_hydrogens geom
_atom_sites_solution_primary direct
_atom_sites_solution_secondary difmap
_audit_creation_method SHELXL-97
_cell_angle_alpha 90.00
_cell_angle_beta 90.00
_cell_angle_gamma 90.00
_cell_formula_units_Z 8
_cell_length_a 9.6557(17)
_cell_length_b 9.6557(17)
_cell_length_c 26.319(4)
_cell_measurement_temperature 293(2)
_cell_volume 2453.8(7)
_computing_structure_refinement 'SHELXL-97 (Sheldrick, 1997)'
_computing_structure_solution 'SHELXS-97 (Sheldrick, 1990)'
_diffrn_ambient_temperature 293(2)
_diffrn_measured_fraction_theta_full 0.999
_diffrn_measured_fraction_theta_max 1.000
_diffrn_radiation_monochromator graphite
_diffrn_radiation_source 'fine-focus sealed tube'
_diffrn_radiation_type CuK\a
_diffrn_radiation_wavelength 1.54184
_diffrn_reflns_av_R_equivalents 0.0308
_diffrn_reflns_av_sigmaI/netI 0.0270
_diffrn_reflns_limit_h_max 8
_diffrn_reflns_limit_h_min -11
_diffrn_reflns_limit_k_max 10
_diffrn_reflns_limit_k_min -11
_diffrn_reflns_limit_l_max 30
_diffrn_reflns_limit_l_min -31
_diffrn_reflns_number 9461
_diffrn_reflns_theta_full 68.94
_diffrn_reflns_theta_max 68.94
_diffrn_reflns_theta_min 4.88
_exptl_absorpt_coefficient_mu 0.740
_exptl_absorpt_correction_T_max 0.8970
_exptl_absorpt_correction_T_min 0.6447
_exptl_crystal_density_diffrn 1.322
_exptl_crystal_density_method 'not measured'
_exptl_crystal_F_000 1040
_exptl_crystal_size_max 0.65
_exptl_crystal_size_mid 0.20
_exptl_crystal_size_min 0.15
_refine_diff_density_max 0.172
_refine_diff_density_min -0.156
_refine_diff_density_rms 0.034
_refine_ls_abs_structure_details 'Flack H D (1983), Acta Cryst. A39, 876-881'
_refine_ls_abs_structure_Flack 0.2(2)
_refine_ls_extinction_method none
_refine_ls_goodness_of_fit_ref 1.025
_refine_ls_hydrogen_treatment mixed
_refine_ls_matrix_type full
_refine_ls_number_parameters 165
_refine_ls_number_reflns 2288
_refine_ls_number_restraints 0
_refine_ls_restrained_S_all 1.025
_refine_ls_R_factor_all 0.0358
_refine_ls_R_factor_gt 0.0334
_refine_ls_shift/su_max 0.000
_refine_ls_shift/su_mean 0.000
_refine_ls_structure_factor_coef Fsqd
_refine_ls_weighting_details 'calc w=1/[\s^2^(Fo^2^)+(0.0441P)^2^+0.4960P] where P=(Fo^2^+2Fc^2^)/3'
_refine_ls_weighting_scheme calc
_refine_ls_wR_factor_gt 0.0821
_refine_ls_wR_factor_ref 0.0839
_reflns_number_gt 2172
_reflns_number_total 2288
_reflns_threshold_expression >2sigma(I)
_cod_data_source_file np500951s_si_002.cif
_cod_data_source_block exp_1882
_cod_depositor_comments 'Adding full bibliography for 1520671--1520672.cif.'
_cod_database_code 1520671

loop_
_symmetry_equiv_pos_as_xyz
'x, y, z'
'-y+1/2, x+1/2, z+1/4'
'-x, -y, z+1/2'
'y+1/2, -x+1/2, z+3/4'
'x+1/2, -y+1/2, -z+3/4'
'-x+1/2, y+1/2, -z+1/4'
'y, x, -z'
'-y, -x, -z+1/2'

loop_
_atom_site_label
_atom_site_type_symbol
_atom_site_fract_x
_atom_site_fract_y
_atom_site_fract_z
_atom_site_U_iso_or_equiv
_atom_site_adp_type
_atom_site_occupancy
_atom_site_symmetry_multiplicity
_atom_site_calc_flag
_atom_site_refinement_flags
O1 O 0.71951(12) 0.11225(13) 0.13806(5) 0.0324(3) Uani 1 1 d .
O2 O 0.27745(13) 0.43322(12) 0.08524(4) 0.0299(3) Uani 1 1 d .
O3 O 0.31961(12) 0.23097(12) 0.04690(4) 0.0271(3) Uani 1 1 d .
C1 C 0.43660(18) -0.25774(17) 0.06089(6) 0.0278(4) Uani 1 1 d .
H1 H 0.4380 -0.3147 0.0917 0.033 Uiso 1 1 calc R
C2 C 0.41634(19) -0.32868(18) 0.01023(7) 0.0323(4) Uani 1 1 d .
H2A H 0.4660 -0.2919 -0.0188 0.039 Uiso 1 1 calc R
H2B H 0.4050 -0.4285 0.0102 0.039 Uiso 1 1 calc R
C3 C 0.30046(18) -0.24245(18) 0.03208(6) 0.0283(4) Uani 1 1 d .
H3 H 0.2176 -0.2891 0.0451 0.034 Uiso 1 1 calc R
C4 C 0.29064(16) -0.09298(17) 0.01668(6) 0.0243(3) Uani 1 1 d .
C5 C 0.37933(16) -0.01733(16) 0.05472(6) 0.0223(3) Uani 1 1 d .
H5 H 0.3280 -0.0178 0.0869 0.027 Uiso 1 1 calc R
C6 C 0.42910(17) 0.12886(16) 0.04691(6) 0.0230(3) Uani 1 1 d .
H6 H 0.4822 0.1351 0.0153 0.028 Uiso 1 1 calc R
C7 C 0.51851(16) 0.17084(17) 0.09117(6) 0.0230(3) Uani 1 1 d .
C8 C 0.61796(16) 0.07183(17) 0.11539(6) 0.0243(3) Uani 1 1 d .
C9 C 0.57574(17) -0.07938(17) 0.11318(6) 0.0261(3) Uani 1 1 d .
H9A H 0.5121 -0.0992 0.1408 0.031 Uiso 1 1 calc R
H9B H 0.6570 -0.1372 0.1176 0.031 Uiso 1 1 calc R
C10 C 0.50619(17) -0.11449(17) 0.06233(6) 0.0239(3) Uani 1 1 d .
C11 C 0.47462(16) 0.29085(16) 0.11026(6) 0.0239(3) Uani 1 1 d .
C12 C 0.34858(17) 0.33151(17) 0.08107(6) 0.0248(3) Uani 1 1 d .
C13 C 0.52443(17) 0.37713(18) 0.15330(6) 0.0287(4) Uani 1 1 d .
H13A H 0.5787 0.3211 0.1759 0.043 Uiso 1 1 calc R
H13B H 0.4465 0.4144 0.1713 0.043 Uiso 1 1 calc R
H13C H 0.5803 0.4516 0.1405 0.043 Uiso 1 1 calc R
C14 C 0.61532(18) -0.09753(18) 0.02016(6) 0.0291(4) Uani 1 1 d .
H14A H 0.5701 -0.0946 -0.0123 0.044 Uiso 1 1 calc R
H14B H 0.6783 -0.1744 0.0211 0.044 Uiso 1 1 calc R
H14C H 0.6657 -0.0130 0.0254 0.044 Uiso 1 1 calc R
C15 C 0.22027(18) -0.04163(18) -0.02206(6) 0.0288(4) Uani 1 1 d .
H15A H 0.1699 -0.1003 -0.0431 0.035 Uiso 1 1 calc R
H15B H 0.2212 0.0532 -0.0283 0.035 Uiso 1 1 calc R

loop_
_atom_site_aniso_label
_atom_site_aniso_U_11
_atom_site_aniso_U_22
_atom_site_aniso_U_33
_atom_site_aniso_U_23
_atom_site_aniso_U_13
_atom_site_aniso_U_12
O1 0.0233(6) 0.0337(7) 0.0401(6) -0.0028(5) -0.0060(5) 0.0008(5)
O2 0.0307(6) 0.0235(6) 0.0357(6) -0.0011(5) 0.0032(5) 0.0063(5)
O3 0.0292(6) 0.0220(6) 0.0301(5) -0.0005(5) -0.0044(5) 0.0051(5)
C1 0.0278(9) 0.0209(8) 0.0346(8) 0.0016(6) 0.0009(7) 0.0022(6)
C2 0.0342(10) 0.0203(8) 0.0423(9) -0.0035(7) -0.0007(8) 0.0014(7)
C3 0.0260(9) 0.0245(9) 0.0342(8) 0.0000(7) -0.0010(7) -0.0022(7)
C4 0.0194(8) 0.0237(8) 0.0297(8) -0.0026(6) 0.0043(6) -0.0009(6)
C5 0.0216(8) 0.0230(8) 0.0225(7) 0.0010(6) 0.0013(6) 0.0024(6)
C6 0.0231(8) 0.0222(8) 0.0236(7) 0.0011(6) 0.0007(6) 0.0045(6)
C7 0.0207(7) 0.0226(7) 0.0256(7) 0.0027(6) 0.0036(6) -0.0030(6)
C8 0.0198(7) 0.0283(8) 0.0247(7) -0.0002(6) 0.0024(6) 0.0009(6)
C9 0.0221(8) 0.0248(8) 0.0315(8) 0.0030(6) -0.0018(6) 0.0034(7)
C10 0.0225(8) 0.0208(8) 0.0283(8) -0.0001(6) 0.0006(6) 0.0029(6)
C11 0.0213(8) 0.0237(8) 0.0266(8) 0.0019(6) 0.0050(6) -0.0033(6)
C12 0.0267(8) 0.0204(8) 0.0272(8) 0.0020(6) 0.0040(6) -0.0016(7)
C13 0.0236(8) 0.0279(8) 0.0345(8) -0.0067(7) 0.0014(7) -0.0027(6)
C14 0.0245(8) 0.0274(9) 0.0353(8) -0.0042(7) 0.0050(7) 0.0017(7)
C15 0.0275(8) 0.0262(9) 0.0328(8) -0.0026(7) -0.0027(7) -0.0002(7)

loop_
_atom_type_symbol
_atom_type_description
_atom_type_scat_dispersion_real
_atom_type_scat_dispersion_imag
_atom_type_scat_source
C C 0.0181 0.0091 'International Tables Vol C Tables 4.2.6.8 and 6.1.1.4'
H H 0.0000 0.0000 'International Tables Vol C Tables 4.2.6.8 and 6.1.1.4'
O O 0.0492 0.0322 'International Tables Vol C Tables 4.2.6.8 and 6.1.1.4'

loop_
_geom_angle_atom_site_label_1
_geom_angle_atom_site_label_2
_geom_angle_atom_site_label_3
_geom_angle
C12 O3 C6 109.77(12)
C2 C1 C3 59.58(11)
C2 C1 C10 119.06(15)
C3 C1 C10 107.56(13)
C2 C1 H1 118.5
C3 C1 H1 118.5
C10 C1 H1 118.5
C3 C2 C1 60.64(11)
C3 C2 H2A 117.7
C1 C2 H2A 117.7
C3 C2 H2B 117.7
C1 C2 H2B 117.7
H2A C2 H2B 114.8
C4 C3 C2 118.31(15)
C4 C3 C1 106.36(14)
C2 C3 C1 59.78(11)
C4 C3 H3 119.0
C2 C3 H3 119.0
C1 C3 H3 119.0
C15 C4 C3 126.95(15)
C15 C4 C5 128.53(16)
C3 C4 C5 104.52(13)
C6 C5 C4 123.06(14)
C6 C5 C10 109.37(13)
C4 C5 C10 103.93(13)
C6 C5 H5 106.5
C4 C5 H5 106.5
C10 C5 H5 106.5
O3 C6 C5 113.96(13)
O3 C6 C7 103.64(12)
C5 C6 C7 109.26(13)
O3 C6 H6 109.9
C5 C6 H6 109.9
C7 C6 H6 109.9
C11 C7 C8 126.78(14)
C11 C7 C6 110.10(14)
C8 C7 C6 121.68(14)
O1 C8 C7 121.51(16)
O1 C8 C9 123.10(15)
C7 C8 C9 115.20(14)
C8 C9 C10 111.32(13)
C8 C9 H9A 109.4
C10 C9 H9A 109.4
C8 C9 H9B 109.4
C10 C9 H9B 109.4
H9A C9 H9B 108.0
C9 C10 C1 114.27(13)
C9 C10 C14 107.79(13)
C1 C10 C14 112.15(13)
C9 C10 C5 108.87(13)
C1 C10 C5 101.25(12)
C14 C10 C5 112.46(13)
C7 C11 C13 132.23(15)
C7 C11 C12 107.11(14)
C13 C11 C12 120.60(14)
O2 C12 O3 121.90(15)
O2 C12 C11 129.30(15)
O3 C12 C11 108.80(13)
C11 C13 H13A 109.5
C11 C13 H13B 109.5
H13A C13 H13B 109.5
C11 C13 H13C 109.5
H13A C13 H13C 109.5
H13B C13 H13C 109.5
C10 C14 H14A 109.5
C10 C14 H14B 109.5
H14A C14 H14B 109.5
C10 C14 H14C 109.5
H14A C14 H14C 109.5
H14B C14 H14C 109.5
C4 C15 H15A 120.0
C4 C15 H15B 120.0
H15A C15 H15B 120.0

loop_
_geom_bond_atom_site_label_1
_geom_bond_atom_site_label_2
_geom_bond_distance
O1 C8 1.212(2)
O2 C12 1.203(2)
O3 C12 1.3526(19)
O3 C6 1.4455(19)
C1 C2 1.512(2)
C1 C3 1.525(2)
C1 C10 1.538(2)
C1 H1 0.9800
C2 C3 1.509(2)
C2 H2A 0.9700
C2 H2B 0.9700
C3 C4 1.502(2)
C3 H3 0.9800
C4 C15 1.322(2)
C4 C5 1.506(2)
C5 C6 1.505(2)
C5 C10 1.556(2)
C5 H5 0.9800
C6 C7 1.506(2)
C6 H6 0.9800
C7 C11 1.332(2)
C7 C8 1.497(2)
C8 C9 1.517(2)
C9 C10 1.535(2)
C9 H9A 0.9700
C9 H9B 0.9700
C10 C14 1.539(2)
C11 C13 1.486(2)
C11 C12 1.492(2)
C13 H13A 0.9600
C13 H13B 0.9600
C13 H13C 0.9600
C14 H14A 0.9600
C14 H14B 0.9600
C14 H14C 0.9600
C15 H15A 0.9300
C15 H15B 0.9300

loop_
_geom_torsion_atom_site_label_1
_geom_torsion_atom_site_label_2
_geom_torsion_atom_site_label_3
_geom_torsion_atom_site_label_4
_geom_torsion
C10 C1 C2 C3 -94.25(16)
C1 C2 C3 C4 93.24(17)
C2 C1 C3 C4 -113.64(15)
C10 C1 C3 C4 0.25(18)
C10 C1 C3 C2 113.88(16)
C2 C3 C4 C15 90.7(2)
C1 C3 C4 C15 154.79(16)
C2 C3 C4 C5 -88.68(17)
C1 C3 C4 C5 -24.64(17)
C15 C4 C5 C6 -15.1(3)
C3 C4 C5 C6 164.28(14)
C15 C4 C5 C10 -139.83(17)
C3 C4 C5 C10 39.58(16)
C12 O3 C6 C5 126.45(14)
C12 O3 C6 C7 7.81(16)
C4 C5 C6 O3 66.40(19)
C10 C5 C6 O3 -171.37(12)
C4 C5 C6 C7 -178.22(14)
C10 C5 C6 C7 -55.99(16)
O3 C6 C7 C11 -6.44(16)
C5 C6 C7 C11 -128.28(14)
O3 C6 C7 C8 160.72(13)
C5 C6 C7 C8 38.88(19)
C11 C7 C8 O1 -40.2(2)
C6 C7 C8 O1 154.86(15)
C11 C7 C8 C9 134.86(17)
C6 C7 C8 C9 -30.0(2)
O1 C8 C9 C10 -147.12(15)
C7 C8 C9 C10 37.87(18)
C8 C9 C10 C1 -169.25(13)
C8 C9 C10 C14 65.36(16)
C8 C9 C10 C5 -56.90(17)
C2 C1 C10 C9 -155.63(15)
C3 C1 C10 C9 139.94(14)
C2 C1 C10 C14 -32.6(2)
C3 C1 C10 C14 -97.00(16)
C2 C1 C10 C5 87.53(17)
C3 C1 C10 C5 23.10(16)
C6 C5 C10 C9 67.96(16)
C4 C5 C10 C9 -158.97(13)
C6 C5 C10 C1 -171.31(13)
C4 C5 C10 C1 -38.24(15)
C6 C5 C10 C14 -51.43(17)
C4 C5 C10 C14 81.64(16)
C8 C7 C11 C13 13.5(3)
C6 C7 C11 C13 179.89(16)
C8 C7 C11 C12 -163.56(15)
C6 C7 C11 C12 2.78(16)
C6 O3 C12 O2 174.46(15)
C6 O3 C12 C11 -6.50(17)
C7 C11 C12 O2 -178.81(17)
C13 C11 C12 O2 3.7(3)
C7 C11 C12 O3 2.25(17)
C13 C11 C12 O3 -175.27(13)
